data_4074367
loop_
_publ_author_name
'Welch, Kevin D.'
'Smith, Philip L.'
'Keller, Andrew P.'
'Myers, William H.'
'Sabat, Michal'
'Harman, W. Dean'

_publ_section_title
;
 Osmium(II)-, Rhenium(I)-, and Tungsten(0)-Promoted Dipolar Cycloaddition
 Reactions with Pyrroles:&#x00A0; Exploiting the Azomethine Ylide
 Character of This Heterocycle
;
_journal_issue 21
_journal_name_full Organometallics
_journal_page_first 5067
_journal_paper_doi 10.1021/om060586j
_journal_volume 25
_journal_year 2006
_chemical_formula_sum 'C26 H33 B N9 O5 Re'
_chemical_formula_weight 748.62
_chemical_name_systematic
; 
 ? 
;
_space_group_IT_number 14
_symmetry_cell_setting monoclinic
_symmetry_space_group_name_Hall '-P 2yn'
_symmetry_space_group_name_H-M 'P 1 21/n 1'
_atom_sites_solution_hydrogens mixed
_atom_sites_solution_primary direct
_atom_sites_solution_secondary difmap
_audit_creation_method SHELXL-97
_cell_angle_alpha 90.00
_cell_angle_beta 108.7950(10)
_cell_angle_gamma 90.00
_cell_formula_units_Z 4
_cell_length_a 10.3411(6)
_cell_length_b 21.7042(13)
_cell_length_c 15.9464(10)
_cell_measurement_reflns_used 8619
_cell_measurement_temperature 153(2)
_cell_measurement_theta_max 32.473
_cell_measurement_theta_min 2.282
_cell_volume 3388.2(4)
_computing_cell_refinement 'Bruker SMART'
_computing_data_collection 'Bruker SMART'
_computing_data_reduction 'Bruker SHELXTL'
_computing_molecular_graphics 'Bruker SHELXTL'
_computing_publication_material 'Bruker SHELXTL'
_computing_structure_refinement 'SHELXL-97 (Sheldrick, 1997)'
_computing_structure_solution 'SHELXS-97 (Sheldrick, 1990)'
_diffrn_ambient_temperature 153(2)
_diffrn_measured_fraction_theta_full 0.997
_diffrn_measured_fraction_theta_max 0.997
_diffrn_measurement_device_type 'Bruker SMART APEX CCD area detector'
_diffrn_measurement_method 'phi and omega scans'
_diffrn_radiation_monochromator graphite
_diffrn_radiation_source 'fine-focus sealed tube'
_diffrn_radiation_type MoK\a
_diffrn_radiation_wavelength 0.71073
_diffrn_reflns_av_R_equivalents 0.0376
_diffrn_reflns_av_sigmaI/netI 0.0451
_diffrn_reflns_limit_h_max 15
_diffrn_reflns_limit_h_min -15
_diffrn_reflns_limit_k_max 32
_diffrn_reflns_limit_k_min -32
_diffrn_reflns_limit_l_max 24
_diffrn_reflns_limit_l_min -23
_diffrn_reflns_number 46684
_diffrn_reflns_theta_full 32.51
_diffrn_reflns_theta_max 32.51
_diffrn_reflns_theta_min 1.64
_exptl_absorpt_coefficient_mu 3.632
_exptl_absorpt_correction_T_max 0.801929
_exptl_absorpt_correction_T_min 0.614712
_exptl_absorpt_correction_type empirical
_exptl_absorpt_process_details 'Bruker SADABS'
_exptl_crystal_colour orange
_exptl_crystal_density_diffrn 1.468
_exptl_crystal_density_meas ?
_exptl_crystal_density_method 'not measured'
_exptl_crystal_description plate
_exptl_crystal_F_000 1488
_exptl_crystal_size_max 0.27
_exptl_crystal_size_mid 0.25
_exptl_crystal_size_min 0.09
_refine_diff_density_max 2.023
_refine_diff_density_min -1.246
_refine_diff_density_rms 0.221
_refine_ls_extinction_coef none
_refine_ls_extinction_method none
_refine_ls_goodness_of_fit_ref 1.094
_refine_ls_hydrogen_treatment mixed
_refine_ls_matrix_type full
_refine_ls_number_parameters 470
_refine_ls_number_reflns 12256
_refine_ls_number_restraints 0
_refine_ls_restrained_S_all 1.094
_refine_ls_R_factor_all 0.0411
_refine_ls_R_factor_gt 0.0321
_refine_ls_shift/su_max 0.003
_refine_ls_shift/su_mean 0.001
_refine_ls_structure_factor_coef Fsqd
_refine_ls_weighting_details 'calc w=1/[\s^2^(Fo^2^)+(0.0589P)^2^+0.0000P] where P=(Fo^2^+2Fc^2^)/3'
_refine_ls_weighting_scheme calc
_refine_ls_wR_factor_gt 0.1067
_refine_ls_wR_factor_ref 0.1088
_reflns_number_gt 9726
_reflns_number_total 12256
_reflns_threshold_expression >2sigma(I)
_cod_data_source_file om060586jsi20060630_040737.cif
_cod_data_source_block C26H33BN9O5Re
_cod_depositor_comments
;
The following automatic conversions were performed:

'_symmetry_cell_setting' value 'Monoclinic' changed to 'monoclinic'
according to /home/saulius/struct/CIF-dictionaries/cif_core.dic
dictionary named 'cif_core.dic' version 2.4.1 from 2010-06-29.

Automatic conversion script
Id: cif_fix_values 1715 2011-07-08 13:25:40Z adriana 

The following automatic conversions were performed:

'_exptl_crystal_density_meas' value 'not measured' was changed to '?'
- the value is perceived as not measured.

Automatic conversion script
Id: cif_fix_values 3008 2015-01-20 13:52:24Z robertas 
;
_cod_original_sg_symbol_H-M P2(1)/n
_cod_database_code 4074367

loop_
_symmetry_equiv_pos_as_xyz
'x, y, z'
'-x+1/2, y+1/2, -z+1/2'
'-x, -y, -z'
'x-1/2, -y-1/2, z-1/2'

loop_
_atom_site_label
_atom_site_type_symbol
_atom_site_fract_x
_atom_site_fract_y
_atom_site_fract_z
_atom_site_U_iso_or_equiv
_atom_site_adp_type
_atom_site_occupancy
_atom_site_symmetry_multiplicity
_atom_site_calc_flag
_atom_site_refinement_flags
Re Re 0.218160(12) 0.160945(6) 0.518755(8) 0.01576(4) Uani 1 1 d .
O1 O -0.0643(3) 0.08060(16) 0.1880(2) 0.0409(8) Uani 1 1 d .
O2 O 0.0693(3) 0.14493(14) 0.1449(2) 0.0369(7) Uani 1 1 d .
O3 O 0.2986(3) -0.04923(13) 0.2460(2) 0.0298(6) Uani 1 1 d .
O4 O 0.1391(3) -0.08847(12) 0.29817(19) 0.0285(6) Uani 1 1 d .
O5 O 0.5214(3) 0.16929(14) 0.5497(2) 0.0328(7) Uani 1 1 d .
N1 N 0.3589(3) 0.07568(14) 0.3834(2) 0.0188(6) Uani 1 1 d .
N2 N 0.1726(3) 0.25350(14) 0.4658(2) 0.0204(6) Uani 1 1 d .
N3 N 0.0967(3) 0.29247(14) 0.4983(2) 0.0238(6) Uani 1 1 d .
N4 N -0.0089(3) 0.16620(14) 0.4997(2) 0.0214(6) Uani 1 1 d .
N5 N -0.0572(3) 0.21636(15) 0.5317(2) 0.0242(6) Uani 1 1 d .
N6 N 0.2475(3) 0.21059(14) 0.6415(2) 0.0225(6) Uani 1 1 d .
N7 N 0.1551(3) 0.25281(16) 0.6517(2) 0.0270(7) Uani 1 1 d .
N8 N 0.2421(3) 0.08532(14) 0.61093(19) 0.0199(6) Uani 1 1 d .
N9 N 0.3360(3) 0.01273(16) 0.7077(2) 0.0272(7) Uani 1 1 d .
C1 C 0.1622(3) 0.08387(16) 0.4294(2) 0.0179(6) Uani 1 1 d .
C2 C 0.1637(3) 0.13810(16) 0.3781(2) 0.0171(6) Uani 1 1 d .
C3 C 0.2637(3) 0.12112(16) 0.3274(2) 0.0182(6) Uani 1 1 d .
C4 C 0.1812(4) 0.07467(17) 0.2539(2) 0.0199(7) Uani 1 1 d .
C5 C 0.1663(3) 0.01789(16) 0.3084(2) 0.0190(6) Uani 1 1 d .
C6 C 0.2566(3) 0.03747(15) 0.4053(2) 0.0177(6) Uani 1 1 d .
C7 C 0.3372(4) 0.17113(19) 0.2954(3) 0.0249(8) Uani 1 1 d .
C8 C 0.3145(4) -0.01484(18) 0.4677(3) 0.0232(7) Uani 1 1 d .
C9 C 0.0478(4) 0.09885(17) 0.1933(2) 0.0233(7) Uani 1 1 d .
C10 C 0.2104(4) -0.04196(17) 0.2794(2) 0.0210(7) Uani 1 1 d .
C11 C -0.0527(6) 0.1737(2) 0.0843(4) 0.0515(15) Uani 1 1 d .
H11A H -0.0955 0.1457 0.0367 0.077 Uiso 1 1 calc R
H11B H -0.0276 0.2108 0.0606 0.077 Uiso 1 1 calc R
H11C H -0.1154 0.1834 0.1156 0.077 Uiso 1 1 calc R
C12 C 0.1746(5) -0.14986(18) 0.2782(3) 0.0353(10) Uani 1 1 d .
H12A H 0.1666 -0.1524 0.2166 0.053 Uiso 1 1 calc R
H12B H 0.1138 -0.1791 0.2910 0.053 Uiso 1 1 calc R
H12C H 0.2668 -0.1589 0.3137 0.053 Uiso 1 1 calc R
C13 C 0.0801(5) 0.34630(18) 0.4549(3) 0.0300(9) Uani 1 1 d .
H13 H 0.0314 0.3800 0.4649 0.036 Uiso 1 1 calc R
C14 C 0.1466(5) 0.34339(19) 0.3937(3) 0.0299(9) Uani 1 1 d .
C15 C 0.2026(4) 0.28447(17) 0.4023(2) 0.0237(7) Uani 1 1 d .
C16 C -0.1935(4) 0.2121(2) 0.5104(3) 0.0303(9) Uani 1 1 d .
C17 C -0.2379(4) 0.15962(19) 0.4624(3) 0.0296(9) Uani 1 1 d .
C18 C -0.1184(4) 0.13263(19) 0.4579(3) 0.0240(7) Uani 1 1 d .
C19 C 0.2000(5) 0.2762(2) 0.7341(3) 0.0359(10) Uani 1 1 d .
C20 C 0.3237(5) 0.2488(2) 0.7801(3) 0.0406(11) Uani 1 1 d .
C21 C 0.3485(4) 0.2085(2) 0.7189(3) 0.0301(8) Uani 1 1 d .
H21 H 0.4252 0.1834 0.7304 0.036 Uiso 1 1 calc R
C22 C 0.3584(4) 0.05890(18) 0.6573(2) 0.0236(7) Uani 1 1 d .
C23 C 0.1977(4) 0.0109(2) 0.6939(3) 0.0307(9) Uani 1 1 d .
C24 C 0.1413(4) 0.05608(19) 0.6338(3) 0.0263(8) Uani 1 1 d .
C25 C 0.4374(5) -0.0294(3) 0.7624(4) 0.0569(16) Uani 1 1 d .
H25A H 0.4988 -0.0416 0.7313 0.085 Uiso 1 1 calc R
H25B H 0.3926 -0.0651 0.7754 0.085 Uiso 1 1 calc R
H25C H 0.4879 -0.0092 0.8167 0.085 Uiso 1 1 calc R
C26 C 0.4021(4) 0.16493(16) 0.5365(2) 0.0210(7) Uani 1 1 d .
B B 0.0363(5) 0.2719(2) 0.5704(3) 0.0270(9) Uani 1 1 d .
H1 H 0.071(4) 0.0655(19) 0.423(3) 0.021(11) Uiso 1 1 d .
H1B H 0.028(7) 0.331(3) 0.613(4) 0.08(2) Uiso 1 1 d .
H1N H 0.409(4) 0.0915(19) 0.424(3) 0.018(11) Uiso 1 1 d .
H2 H 0.084(5) 0.156(2) 0.337(3) 0.049(11) Uiso 1 1 d .
H4 H 0.234(5) 0.069(2) 0.233(3) 0.033(13) Uiso 1 1 d .
H5 H 0.079(4) 0.0141(18) 0.306(3) 0.015(9) Uiso 1 1 d .
H7A H 0.393(5) 0.1525(19) 0.262(3) 0.026(12) Uiso 1 1 d .
H7B H 0.279(5) 0.199(2) 0.258(3) 0.038(14) Uiso 1 1 d .
H7C H 0.387(5) 0.186(2) 0.337(3) 0.025(12) Uiso 1 1 d .
H8A H 0.356(4) -0.046(2) 0.442(3) 0.025(11) Uiso 1 1 d .
H8B H 0.249(5) -0.032(2) 0.484(3) 0.029(12) Uiso 1 1 d .
H8C H 0.377(5) 0.003(2) 0.518(3) 0.030(12) Uiso 1 1 d .
H14 H 0.144(6) 0.364(3) 0.355(4) 0.053(17) Uiso 1 1 d .
H15 H 0.13(2) 0.173(8) 0.354(14) 0.01(12) Uiso 1 1 d .
H16 H -0.233(7) 0.238(3) 0.528(4) 0.07(2) Uiso 1 1 d .
H17 H -0.328(6) 0.140(2) 0.440(3) 0.051(15) Uiso 1 1 d .
H18 H -0.125(5) 0.101(2) 0.421(3) 0.034(13) Uiso 1 1 d .
H19 H 0.146(4) 0.307(2) 0.747(3) 0.022(11) Uiso 1 1 d .
H20 H 0.384(5) 0.255(2) 0.844(3) 0.042(13) Uiso 1 1 d .
H22 H 0.448(4) 0.0666(17) 0.659(2) 0.011(9) Uiso 1 1 d .
H23 H 0.148(6) -0.017(3) 0.727(4) 0.059(17) Uiso 1 1 d .
H24 H 0.059(4) 0.0729(19) 0.617(3) 0.024(11) Uiso 1 1 d .

loop_
_atom_site_aniso_label
_atom_site_aniso_U_11
_atom_site_aniso_U_22
_atom_site_aniso_U_33
_atom_site_aniso_U_23
_atom_site_aniso_U_13
_atom_site_aniso_U_12
Re 0.01341(7) 0.01718(7) 0.01701(7) 0.00115(5) 0.00536(5) 0.00109(5)
O1 0.0231(14) 0.054(2) 0.0404(18) 0.0147(15) 0.0032(13) 0.0011(14)
O2 0.0329(16) 0.0323(15) 0.0378(17) 0.0139(13) 0.0008(13) 0.0031(13)
O3 0.0331(15) 0.0217(13) 0.0408(17) -0.0038(12) 0.0204(13) 0.0009(11)
O4 0.0332(15) 0.0205(13) 0.0358(15) -0.0043(11) 0.0168(13) -0.0045(11)
O5 0.0164(13) 0.0416(18) 0.0410(18) -0.0065(13) 0.0101(12) -0.0044(11)
N1 0.0164(13) 0.0196(14) 0.0198(14) 0.0001(11) 0.0051(11) 0.0001(11)
N2 0.0193(13) 0.0205(14) 0.0209(14) 0.0003(11) 0.0059(11) 0.0018(11)
N3 0.0265(15) 0.0182(14) 0.0282(16) 0.0023(12) 0.0110(13) 0.0048(12)
N4 0.0170(14) 0.0224(15) 0.0268(16) 0.0030(11) 0.0100(12) 0.0035(10)
N5 0.0205(14) 0.0270(16) 0.0275(16) 0.0015(13) 0.0111(12) 0.0068(12)
N6 0.0218(14) 0.0256(15) 0.0202(14) -0.0018(12) 0.0068(12) 0.0032(12)
N7 0.0300(17) 0.0281(17) 0.0248(16) -0.0029(13) 0.0112(13) 0.0057(13)
N8 0.0196(14) 0.0220(14) 0.0189(14) 0.0028(11) 0.0073(11) 0.0021(11)
N9 0.0194(14) 0.0307(17) 0.0313(17) 0.0115(14) 0.0078(13) 0.0021(13)
C1 0.0149(14) 0.0172(15) 0.0212(16) -0.0005(12) 0.0055(12) -0.0009(11)
C2 0.0142(14) 0.0176(14) 0.0190(15) 0.0005(12) 0.0047(12) 0.0023(12)
C3 0.0180(15) 0.0191(15) 0.0178(15) 0.0019(12) 0.0062(12) 0.0020(12)
C4 0.0191(16) 0.0216(16) 0.0205(16) 0.0004(13) 0.0085(13) 0.0027(13)
C5 0.0160(15) 0.0206(16) 0.0212(16) -0.0012(13) 0.0072(12) 0.0008(12)
C6 0.0170(15) 0.0164(14) 0.0212(16) 0.0013(12) 0.0083(12) 0.0012(11)
C7 0.0245(19) 0.0255(19) 0.027(2) 0.0005(15) 0.0114(16) -0.0033(15)
C8 0.0239(17) 0.0203(16) 0.0255(18) 0.0034(14) 0.0081(14) 0.0032(14)
C9 0.0254(17) 0.0242(18) 0.0186(16) -0.0007(13) 0.0045(13) 0.0050(14)
C10 0.0209(16) 0.0201(16) 0.0212(16) -0.0018(13) 0.0056(13) -0.0004(13)
C11 0.043(3) 0.036(3) 0.057(3) 0.016(2) -0.009(3) 0.009(2)
C12 0.047(3) 0.0191(18) 0.043(3) -0.0075(17) 0.018(2) -0.0061(17)
C13 0.030(2) 0.0205(18) 0.038(2) 0.0015(15) 0.0101(17) 0.0042(14)
C14 0.034(2) 0.0216(19) 0.032(2) 0.0058(16) 0.0081(17) 0.0002(15)
C15 0.0265(18) 0.0198(16) 0.0245(18) 0.0020(13) 0.0078(14) -0.0029(13)
C16 0.0238(18) 0.037(2) 0.035(2) 0.0108(18) 0.0166(16) 0.0123(16)
C17 0.0176(17) 0.033(2) 0.040(2) 0.0083(17) 0.0113(16) 0.0013(15)
C18 0.0182(16) 0.0245(18) 0.030(2) 0.0060(15) 0.0089(14) 0.0020(13)
C19 0.045(3) 0.037(2) 0.025(2) -0.0101(17) 0.0101(18) 0.007(2)
C20 0.047(3) 0.047(3) 0.022(2) -0.0079(19) 0.0046(19) 0.010(2)
C21 0.031(2) 0.034(2) 0.0223(18) -0.0010(16) 0.0045(15) 0.0055(16)
C22 0.0193(16) 0.0261(18) 0.0257(18) 0.0057(14) 0.0076(14) 0.0027(14)
C23 0.0200(17) 0.038(2) 0.035(2) 0.0142(18) 0.0096(15) 0.0018(16)
C24 0.0170(16) 0.032(2) 0.031(2) 0.0092(16) 0.0087(14) 0.0020(14)
C25 0.029(2) 0.059(3) 0.079(4) 0.048(3) 0.012(2) 0.014(2)
C26 0.0228(17) 0.0218(17) 0.0185(16) -0.0002(13) 0.0067(13) 0.0014(13)
B 0.026(2) 0.026(2) 0.031(2) 0.0023(17) 0.0124(18) 0.0073(16)

loop_
_atom_type_symbol
_atom_type_description
_atom_type_scat_dispersion_real
_atom_type_scat_dispersion_imag
_atom_type_scat_source
C C 0.0033 0.0016 'International Tables Vol C Tables 4.2.6.8 and 6.1.1.4'
H H 0.0000 0.0000 'International Tables Vol C Tables 4.2.6.8 and 6.1.1.4'
B B 0.0013 0.0007 'International Tables Vol C Tables 4.2.6.8 and 6.1.1.4'
N N 0.0061 0.0033 'International Tables Vol C Tables 4.2.6.8 and 6.1.1.4'
O O 0.0106 0.0060 'International Tables Vol C Tables 4.2.6.8 and 6.1.1.4'
Re Re -1.0185 7.2310 'International Tables Vol C Tables 4.2.6.8 and 6.1.1.4'

loop_
_geom_angle_atom_site_label_1
_geom_angle_atom_site_label_2
_geom_angle_atom_site_label_3
_geom_angle
C26 Re C1 100.57(14)
C26 Re N8 92.56(14)
C1 Re N8 78.92(13)
C26 Re N6 90.05(14)
C1 Re N6 155.98(13)
N8 Re N6 79.14(11)
C26 Re N2 95.80(13)
C1 Re N2 118.89(12)
N8 Re N2 158.29(11)
N6 Re N2 80.86(12)
C26 Re C2 94.63(14)
C1 Re C2 38.64(13)
N8 Re C2 117.40(12)
N6 Re C2 162.50(12)
N2 Re C2 81.90(12)
C26 Re N4 174.30(14)
C1 Re N4 84.52(12)
N8 Re N4 90.93(11)
N6 Re N4 86.19(12)
N2 Re N4 79.40(11)
C2 Re N4 87.75(12)
C9 O2 C11 115.9(4)
C10 O4 C12 116.7(3)
C6 N1 C3 97.5(3)
C15 N2 N3 106.2(3)
C15 N2 Re 133.4(3)
N3 N2 Re 120.4(2)
C13 N3 N2 109.8(3)
C13 N3 B 128.4(3)
N2 N3 B 121.7(3)
C18 N4 N5 105.6(3)
C18 N4 Re 135.7(3)
N5 N4 Re 118.5(2)
C16 N5 N4 109.4(3)
C16 N5 B 128.7(3)
N4 N5 B 121.0(3)
C21 N6 N7 106.4(3)
C21 N6 Re 131.0(3)
N7 N6 Re 122.6(2)
C19 N7 N6 109.5(3)
C19 N7 B 131.1(4)
N6 N7 B 118.8(3)
C22 N8 C24 106.5(3)
C22 N8 Re 126.4(2)
C24 N8 Re 127.1(2)
C22 N9 C23 107.2(3)
C22 N9 C25 126.5(3)
C23 N9 C25 126.2(4)
C2 C1 C6 105.7(3)
C2 C1 Re 71.92(19)
C6 C1 Re 128.2(2)
C1 C2 C3 103.5(3)
C1 C2 Re 69.43(19)
C3 C2 Re 126.5(2)
N1 C3 C7 112.1(3)
N1 C3 C2 105.7(3)
C7 C3 C2 120.1(3)
N1 C3 C4 96.8(3)
C7 C3 C4 114.9(3)
C2 C3 C4 104.4(3)
C9 C4 C5 113.8(3)
C9 C4 C3 114.9(3)
C5 C4 C3 102.7(3)
C10 C5 C4 115.0(3)
C10 C5 C6 113.0(3)
C4 C5 C6 101.6(3)
N1 C6 C8 114.8(3)
N1 C6 C1 104.7(3)
C8 C6 C1 118.7(3)
N1 C6 C5 99.4(3)
C8 C6 C5 115.3(3)
C1 C6 C5 101.4(3)
O1 C9 O2 123.1(4)
O1 C9 C4 126.6(4)
O2 C9 C4 110.3(3)
O3 C10 O4 123.3(3)
O3 C10 C5 126.8(3)
O4 C10 C5 109.9(3)
N3 C13 C14 108.6(4)
C13 C14 C15 105.1(4)
N2 C15 C14 110.3(4)
N5 C16 C17 109.5(4)
C16 C17 C18 103.7(4)
N4 C18 C17 111.8(4)
N7 C19 C20 109.0(4)
C19 C20 C21 104.1(4)
N6 C21 C20 111.0(4)
N8 C22 N9 110.8(3)
C24 C23 N9 106.2(3)
C23 C24 N8 109.3(3)
O5 C26 Re 177.7(3)
N7 B N3 107.7(3)
N7 B N5 110.8(3)
N3 B N5 106.3(3)

loop_
_geom_bond_atom_site_label_1
_geom_bond_atom_site_label_2
_geom_bond_distance
Re C26 1.833(4)
Re C1 2.153(3)
Re N8 2.164(3)
Re N6 2.169(3)
Re N2 2.171(3)
Re C2 2.186(3)
Re N4 2.271(3)
O1 C9 1.202(5)
O2 C9 1.325(5)
O2 C11 1.459(5)
O3 C10 1.205(4)
O4 C10 1.340(4)
O4 C12 1.444(5)
O5 C26 1.187(5)
N1 C6 1.472(4)
N1 C3 1.474(4)
N2 C15 1.333(5)
N2 N3 1.364(4)
N3 C13 1.340(5)
N3 B 1.541(6)
N4 C18 1.331(5)
N4 N5 1.363(4)
N5 C16 1.342(5)
N5 B 1.545(6)
N6 C21 1.336(5)
N6 N7 1.370(4)
N7 C19 1.345(5)
N7 B 1.529(6)
N8 C22 1.322(4)
N8 C24 1.366(5)
N9 C22 1.350(5)
N9 C23 1.375(5)
N9 C25 1.451(5)
C1 C2 1.436(5)
C1 C6 1.536(5)
C2 C3 1.548(5)
C3 C7 1.506(5)
C3 C4 1.573(5)
C4 C9 1.501(5)
C4 C5 1.544(5)
C5 C10 1.498(5)
C5 C6 1.584(5)
C6 C8 1.501(5)
C13 C14 1.366(7)
C14 C15 1.392(5)
C16 C17 1.367(7)
C17 C18 1.389(5)
C19 C20 1.387(7)
C20 C21 1.396(6)
C23 C24 1.364(5)
